data_7217947
loop_
_publ_author_name
'Jones, Andrew O. F.'
'Leech, Charlotte K.'
'McIntyre, Garry J.'
'Wilson, Chick C.'
'Thomas, Lynne H.'

_publ_section_title
;
 Engineering short, strong hydrogen bonds in urea di-carboxylic acid
 complexes
;
_journal_issue 35
_journal_name_full CrystEngComm
_journal_page_first 8177
_journal_paper_doi 10.1039/C4CE00587B
_journal_volume 16
_journal_year 2014
_chemical_formula_sum 'C8 H18 N4 O6'
_chemical_formula_weight 266.00
_chemical_name_common
;
 bis(methylurea) succinic acid
;
_chemical_name_systematic
;
 bis(N-methylurea) butanedioic acid
;
_space_group_IT_number 14
_symmetry_cell_setting monoclinic
_symmetry_space_group_name_Hall '-P 2yn'
_symmetry_space_group_name_H-M 'P 1 21/n 1'
_atom_sites_solution_hydrogens geom
_atom_sites_solution_primary direct
_atom_sites_solution_secondary difmap
_audit_creation_method SHELXL-97
_cell_angle_alpha 90.00
_cell_angle_beta 91.80
_cell_angle_gamma 90.00
_cell_formula_units_Z 2
_cell_length_a 8.290(5)
_cell_length_b 5.660(5)
_cell_length_c 13.780(5)
_cell_measurement_reflns_used 250
_cell_measurement_temperature 200
_cell_volume 646.3(7)
_computing_cell_refinement 'lauegen (CCP4)'
_computing_data_collection 'VIVALDI (MAATEL)'
_computing_data_reduction 'argonne_boxes, laue4 (Piltz, 2011)'
_computing_molecular_graphics 'Mercury (McRae, 2006)'
_computing_publication_material 'WINGX (Farrugia, 1999)'
_computing_structure_refinement 'SHELXL-97 (Sheldrick, 2008)'
_diffrn_ambient_temperature 200
_diffrn_detector_area_resol_mean 0.7
_diffrn_measurement_device_type VIVALDI
_diffrn_measurement_method 'Laue patterns at 10 orientations'
_diffrn_radiation_monochromator none
_diffrn_radiation_source 'ILL reactor source, thermal guide'
_diffrn_radiation_type neutron
_diffrn_radiation_wavelength 0.80-5.20
_diffrn_reflns_av_R_equivalents 0.1681
_diffrn_reflns_av_sigmaI/netI 0.0804
_diffrn_reflns_limit_h_max 10
_diffrn_reflns_limit_h_min -9
_diffrn_reflns_limit_k_max 8
_diffrn_reflns_limit_k_min -8
_diffrn_reflns_limit_l_max 19
_diffrn_reflns_limit_l_min -19
_diffrn_reflns_number 9049
_diffrn_standards_number none
_exptl_absorpt_coefficient_mu 0.000
_exptl_absorpt_correction_type none
_exptl_crystal_colour colourless
_exptl_crystal_density_diffrn 1.367
_exptl_crystal_density_method 'not measured'
_exptl_crystal_description block
_exptl_crystal_F_000 12
_exptl_crystal_size_max 2.5
_exptl_crystal_size_mid 1.0
_exptl_crystal_size_min 0.8
_refine_diff_density_max 0.064
_refine_diff_density_min -0.082
_refine_diff_density_rms 0.012
_refine_ls_extinction_method none
_refine_ls_goodness_of_fit_ref 1.472
_refine_ls_hydrogen_treatment refall
_refine_ls_matrix_type full
_refine_ls_number_parameters 163
_refine_ls_number_reflns 1400
_refine_ls_number_restraints 0
_refine_ls_restrained_S_all 1.472
_refine_ls_R_factor_all 0.0906
_refine_ls_R_factor_gt 0.0530
_refine_ls_shift/su_max 0.000
_refine_ls_shift/su_mean 0.000
_refine_ls_structure_factor_coef Fsqd
_refine_ls_weighting_details 'calc w=1/[\s^2^(Fo^2^)+(0.0300P)^2^+0.0000P] where P=(Fo^2^+2Fc^2^)/3'
_refine_ls_weighting_scheme calc
_refine_ls_wR_factor_gt 0.0928
_refine_ls_wR_factor_ref 0.0983
_reflns_number_gt 994
_reflns_number_total 1400
_reflns_threshold_expression >2\s(I)
_cod_duplicate_entry 7214482
_cod_data_source_file c4ce00587b2.cif
_cod_data_source_block musuc_200
_cod_original_sg_symbol_H-M P21/n
_cod_database_code 7217947

loop_
_symmetry_equiv_pos_as_xyz
'x, y, z'
'-x+1/2, y+1/2, -z+1/2'
'-x, -y, -z'
'x-1/2, -y-1/2, z-1/2'

loop_
_atom_site_label
_atom_site_type_symbol
_atom_site_fract_x
_atom_site_fract_y
_atom_site_fract_z
_atom_site_U_iso_or_equiv
_atom_site_adp_type
_atom_site_occupancy
_atom_site_symmetry_multiplicity
_atom_site_calc_flag
H2 H 0.4490(5) 0.8239(7) 0.4205(3) 0.0598(11) Uani 1 1 d
H6 H 1.0422(5) -0.0830(6) 0.5761(2) 0.0499(9) Uani 1 1 d
H3 H 0.6161(6) 1.0108(6) 0.4157(3) 0.0605(11) Uani 1 1 d
H5 H 0.8947(5) 0.3074(6) 0.7582(2) 0.0519(9) Uani 1 1 d
H4 H 0.8110(5) 0.4895(6) 0.6678(2) 0.0536(11) Uani 1 1 d
H1 H 0.7827(5) 0.4634(6) 0.4923(2) 0.0493(9) Uani 1 1 d
H9 H 1.1323(11) -0.2102(13) 0.7272(4) 0.130(3) Uani 1 1 d
H7 H 0.9731(10) -0.0905(17) 0.7769(5) 0.121(3) Uani 1 1 d
H8 H 1.1289(12) 0.0727(13) 0.7686(6) 0.147(4) Uani 1 1 d
O2 O 0.6627(3) 0.7225(3) 0.60400(12) 0.0381(5) Uani 1 1 d
O1 O 0.7108(3) 0.5873(3) 0.45622(12) 0.0427(6) Uani 1 1 d
O3 O 0.8836(3) 0.2546(3) 0.52776(14) 0.0417(5) Uani 1 1 d
C2 C 0.5401(2) 0.9162(3) 0.46556(10) 0.0315(4) Uani 1 1 d
N2 N 1.01261(17) 0.01634(19) 0.63495(8) 0.0365(3) Uani 1 1 d
C3 C 0.9238(2) 0.2076(3) 0.61466(10) 0.0309(4) Uani 1 1 d
C1 C 0.6436(2) 0.7334(2) 0.51647(10) 0.0283(4) Uani 1 1 d
C4 C 1.0683(3) -0.0558(3) 0.73062(13) 0.0435(5) Uani 1 1 d
N1 N 0.87944(18) 0.3499(2) 0.68733(8) 0.0438(4) Uani 1 1 d

loop_
_atom_site_aniso_label
_atom_site_aniso_U_11
_atom_site_aniso_U_22
_atom_site_aniso_U_33
_atom_site_aniso_U_23
_atom_site_aniso_U_13
_atom_site_aniso_U_12
H2 0.065(3) 0.0591(19) 0.0534(19) -0.0191(16) -0.0232(18) 0.0177(19)
H6 0.065(3) 0.0481(17) 0.0365(15) -0.0008(14) 0.0003(15) 0.0210(17)
H3 0.076(3) 0.060(2) 0.047(2) 0.0186(15) 0.022(2) 0.0172(19)
H5 0.074(3) 0.0493(16) 0.0318(15) 0.0019(13) 0.0007(15) 0.0078(18)
H4 0.073(3) 0.0478(18) 0.0400(18) -0.0030(12) 0.005(2) 0.0225(17)
H1 0.065(3) 0.0473(16) 0.0356(16) -0.0025(12) 0.0007(16) 0.0241(17)
H9 0.197(8) 0.126(5) 0.065(3) 0.012(3) -0.010(4) 0.114(5)
H7 0.121(6) 0.176(8) 0.066(3) 0.058(4) 0.027(4) 0.032(5)
H8 0.210(8) 0.124(5) 0.102(4) 0.038(4) -0.106(5) -0.060(6)
O2 0.0554(14) 0.0364(9) 0.0224(7) 0.0004(6) 0.0020(8) 0.0153(8)
O1 0.0602(15) 0.0447(10) 0.0229(7) -0.0041(7) -0.0016(8) 0.0257(10)
O3 0.0586(14) 0.0418(10) 0.0246(8) -0.0017(6) 0.0005(8) 0.0237(8)
C2 0.0423(11) 0.0297(7) 0.0225(6) -0.0001(5) -0.0007(7) 0.0088(6)
N2 0.0478(9) 0.0355(6) 0.0262(5) 0.0017(4) 0.0004(5) 0.0136(5)
C3 0.0389(10) 0.0307(6) 0.0231(6) 0.0009(5) 0.0025(6) 0.0084(6)
C1 0.0364(10) 0.0259(6) 0.0226(6) -0.0008(4) 0.0008(6) 0.0058(5)
C4 0.0555(15) 0.0434(9) 0.0314(8) 0.0076(7) -0.0006(9) 0.0129(9)
N1 0.0669(10) 0.0405(6) 0.0241(5) -0.0016(4) 0.0026(5) 0.0194(6)

loop_
_atom_type_symbol
_atom_type_description
_atom_type_scat_dispersion_real
_atom_type_scat_dispersion_imag
_atom_type_scat_source
C C 0.0000 0.0000 'International Tables Vol C Tables 4.2.6.8 and 6.1.1.4'
H H 0.0000 0.0000 'International Tables Vol C Tables 4.2.6.8 and 6.1.1.4'
N N 0.0000 0.0000 'International Tables Vol C Tables 4.2.6.8 and 6.1.1.4'
O O 0.0000 0.0000 'International Tables Vol C Tables 4.2.6.8 and 6.1.1.4'

loop_
_geom_angle_atom_site_label_1
_geom_angle_atom_site_label_2
_geom_angle_atom_site_label_3
_geom_angle
_geom_angle_site_symmetry_3
C1 C2 C2 113.24(14) 3_676
C3 N2 C4 125.45(13) .
O3 C3 N2 119.86(14) .
O3 C3 N1 120.68(15) .
N2 C3 N1 119.46(12) .
O2 C1 O1 123.59(16) .
O2 C1 C2 123.65(15) .
O1 C1 C2 112.76(13) .

loop_
_geom_bond_atom_site_label_1
_geom_bond_atom_site_label_2
_geom_bond_distance
_geom_bond_site_symmetry_2
O2 C1 1.213(2) .
O1 C1 1.309(2) .
O3 C3 1.261(2) .
C2 C1 1.504(2) .
C2 C2 1.510(3) 3_676
N2 C3 1.3339(19) .
N2 C4 1.4419(19) .
C3 N1 1.3452(19) .

loop_
_geom_hbond_atom_site_label_D
_geom_hbond_atom_site_label_H
_geom_hbond_atom_site_label_A
_geom_hbond_distance_DH
_geom_hbond_distance_HA
_geom_hbond_distance_DA
_geom_hbond_angle_DHA
O1 H1 O3 1.038(4) 1.519(4) 2.546(3) 169.2(3)
N1 H4 O2 1.005(4) 1.989(4) 2.977(3) 167.4(3)
